data_7061274
loop_
_publ_author_name
'Zhou, Tao'
'Qian, Jianlei'
'Lu, Xin'
'Xu, Heng'
'Chen, Lei'
'Zhang, Chuanlei'

_publ_section_title
;
 Metal--organic framework based on flexible ligands and CoII--CoII--CoII
 system: selective gas adsorption and magnetic properties
;
_journal_issue 9
_journal_name_full 'New Journal of Chemistry'
_journal_page_first 4307
_journal_page_last 4313
_journal_paper_doi 10.1039/D1NJ06042B
_journal_volume 46
_journal_year 2022
_chemical_formula_moiety 'C62 H50 Co3 N6 O12, 3[C3H7NO], 8[H2O]'
_chemical_formula_sum 'C71 H87 Co3 N9 O23'
_chemical_formula_weight 1611.28
_space_group_crystal_system monoclinic
_space_group_IT_number 15
_space_group_name_Hall '-C 2yc'
_space_group_name_H-M_alt 'C 1 2/c 1'
_atom_sites_solution_hydrogens geom
_audit_creation_date 2022-01-14
_audit_creation_method
;
Olex2 1.5-dev
(compiled 2021.12.21 svn.raa29eb21 for OlexSys, GUI svn.r6444)
;
_audit_update_record
;
2022-01-15 deposited with the CCDC.	2022-01-19 downloaded from the CCDC.
;
_cell_angle_alpha 90
_cell_angle_beta 115.862(3)
_cell_angle_gamma 90
_cell_formula_units_Z 4
_cell_length_a 26.608(5)
_cell_length_b 10.5511(18)
_cell_length_c 29.400(5)
_cell_measurement_reflns_used 6772
_cell_measurement_temperature 296(2)
_cell_measurement_theta_max 25.350
_cell_measurement_theta_min 2.62
_cell_volume 7427(2)
_computing_cell_refinement 'Bruker SMART'
_computing_data_collection 'Bruker SMART'
_computing_data_reduction 'Bruker SAINT'
_computing_molecular_graphics 'Olex2 1.5-dev (Dolomanov et al., 2009)'
_computing_publication_material 'Olex2 1.5-dev (Dolomanov et al., 2009)'
_computing_structure_refinement 'SHELXL 2018/3 (Sheldrick, 2015)'
_computing_structure_solution 'SHELXT 2018/2 (Sheldrick, 2018)'
_diffrn_ambient_temperature 296.15
_diffrn_measured_fraction_theta_full 0.994
_diffrn_measured_fraction_theta_max 0.995
_diffrn_measurement_device_type 'CCD area detector'
_diffrn_measurement_method 'phi and omega scans'
_diffrn_radiation_type MoK\a
_diffrn_radiation_wavelength 0.71073
_diffrn_reflns_av_R_equivalents 0.1328
_diffrn_reflns_av_unetI/netI 0.1582
_diffrn_reflns_Laue_measured_fraction_full 0.994
_diffrn_reflns_Laue_measured_fraction_max 0.995
_diffrn_reflns_limit_h_max 32
_diffrn_reflns_limit_h_min -32
_diffrn_reflns_limit_k_max 12
_diffrn_reflns_limit_k_min -8
_diffrn_reflns_limit_l_max 35
_diffrn_reflns_limit_l_min -35
_diffrn_reflns_number 26700
_diffrn_reflns_point_group_measured_fraction_full 0.994
_diffrn_reflns_point_group_measured_fraction_max 0.995
_diffrn_reflns_theta_full 25.242
_diffrn_reflns_theta_max 25.350
_diffrn_reflns_theta_min 1.539
_exptl_absorpt_coefficient_mu 0.745
_exptl_absorpt_correction_type multi-scan
_exptl_absorpt_process_details 'SADABS; Bruker, 2000'
_exptl_crystal_colour red
_exptl_crystal_colour_primary red
_exptl_crystal_density_diffrn 1.441
_exptl_crystal_density_meas 1.441
_exptl_crystal_density_method 'not measured'
_exptl_crystal_description block
_exptl_crystal_F_000 3364
_exptl_crystal_size_max 0.34
_exptl_crystal_size_mid 0.32
_exptl_crystal_size_min 0.26
_exptl_transmission_factor_max 0.865
_exptl_transmission_factor_min 0.820
_refine_diff_density_max 0.755
_refine_diff_density_min -1.304
_refine_diff_density_rms 0.102
_refine_ls_extinction_method none
_refine_ls_goodness_of_fit_ref 0.997
_refine_ls_hydrogen_treatment constr
_refine_ls_matrix_type full
_refine_ls_number_parameters 376
_refine_ls_number_reflns 6772
_refine_ls_number_restraints 0
_refine_ls_restrained_S_all 0.997
_refine_ls_R_factor_all 0.1078
_refine_ls_R_factor_gt 0.0795
_refine_ls_shift/su_max 0.000
_refine_ls_shift/su_mean 0.000
_refine_ls_structure_factor_coef Fsqd
_refine_ls_weighting_details 'w=1/[\s^2^(Fo^2^)+(0.1044P)^2^] where P=(Fo^2^+2Fc^2^)/3'
_refine_ls_weighting_scheme calc
_refine_ls_wR_factor_gt 0.2104
_refine_ls_wR_factor_ref 0.2375
_reflns_Friedel_coverage 0.000
_reflns_number_gt 4394
_reflns_number_total 6772
_reflns_threshold_expression 'I > 2\s(I)'
_cod_data_source_file d1nj06042b1.cif
_cod_data_source_block 1_sq
_cod_depositor_comments 'Adding full bibliography for 7061274.cif.'
_cod_database_code 7061274
_shelx_shelxl_version_number 2018/3
_shelx_space_group_comment
;
The symmetry employed for this shelxl refinement is uniquely defined
by the following loop, which should always be used as a source of
symmetry information in preference to the above space-group names.
They are only intended as comments.
;
_shelx_estimated_absorpt_t_max 0.830
_shelx_estimated_absorpt_t_min 0.786
_olex2_refinement_description
;
1. Fixed Uiso
 At 1.2 times of:
  All C(H) groups, All C(H,H) groups
2.a Secondary CH2 refined with riding coordinates:
 C17(H17A,H17B), C28(H28A,H28B), C9(H9A,H9B), C8(H8A,H8B)
2.b Aromatic/amide H refined with riding coordinates:
 C20(H20), C12(H12), C11(H11), C25(H25), C19(H19), C22(H22), C14(H14),
 C15(H15), C23(H23), C30(H30), C4(H4), C3(H3), C31(H31), C7(H7), C26(H26),
 C27(H27), C6(H6)
;
_platon_squeeze_special_details
;
A solvent mask was calculated and 539 electrons were found
in a volume of 2708\%A^3^ in 1 void per unit cell. This is
consistent with the presence of 3[C3H7NO], 8[H2O] per Formula Unit 
which account for 800 electrons per unit cell.
;
_platon_squeeze_void_probe_radius 1.20
_olex2_submission_special_instructions 'No special instructions were received'

loop_
_space_group_symop_operation_xyz
'x, y, z'
'-x, y, -z+1/2'
'x+1/2, y+1/2, z'
'-x+1/2, y+1/2, -z+1/2'
'-x, -y, -z'
'x, -y, z-1/2'
'-x+1/2, -y+1/2, -z'
'x+1/2, -y+1/2, z-1/2'

loop_
_atom_site_label
_atom_site_type_symbol
_atom_site_fract_x
_atom_site_fract_y
_atom_site_fract_z
_atom_site_U_iso_or_equiv
_atom_site_adp_type
_atom_site_occupancy
_atom_site_site_symmetry_order
_atom_site_calc_flag
_atom_site_refinement_flags_posn
_atom_site_refinement_flags_adp
_atom_site_refinement_flags_occupancy
_atom_site_disorder_assembly
_atom_site_disorder_group
Co2 Co 0.500000 0.000000 0.500000 0.0333(3) Uani 1 2 d S . P . .
Co1 Co 0.01630(3) 0.74885(6) 0.44524(2) 0.0431(2) Uani 1 1 d . . . . .
O2 O 0.03152(14) 0.4438(3) 0.45028(12) 0.0480(8) Uani 1 1 d . . . . .
O5 O 0.43409(15) 0.2833(4) 0.40058(14) 0.0573(9) Uani 1 1 d . . . . .
O1 O 0.03914(15) 0.6178(3) 0.41053(14) 0.0558(9) Uani 1 1 d . . . . .
O6 O 0.44349(15) 0.1104(4) 0.44395(14) 0.0652(10) Uani 1 1 d . . . . .
O4 O 0.01305(19) 0.1578(4) 0.00887(14) 0.0670(11) Uani 1 1 d . . . . .
O3 O 0.05529(16) 0.3414(4) 0.02353(16) 0.0662(11) Uani 1 1 d . . . . .
N2 N 0.12168(17) 1.0582(4) 0.46978(16) 0.0528(11) Uani 1 1 d . . . . .
N1 N 0.06811(17) 0.8895(4) 0.44403(15) 0.0496(10) Uani 1 1 d . . . . .
N3 N 0.14172(17) 0.1856(5) 0.28667(16) 0.0609(13) Uani 1 1 d . . . . .
C21 C 0.0720(2) 0.2081(5) 0.09523(19) 0.0434(11) Uani 1 1 d . . . . .
C20 C 0.0690(2) 0.0860(5) 0.11003(18) 0.0499(13) Uani 1 1 d . . . . .
H20 H 0.050099 0.024704 0.085816 0.060 Uiso 1 1 calc R U . . .
C18 C 0.1216(2) 0.1414(5) 0.19686(19) 0.0515(13) Uani 1 1 d . . . . .
C12 C 0.3291(2) 0.0736(5) 0.4055(2) 0.0556(13) Uani 1 1 d . . . . .
H12 H 0.352442 0.011341 0.426542 0.067 Uiso 1 1 calc R U . . .
C16 C 0.4130(2) 0.1916(5) 0.41336(18) 0.0461(12) Uani 1 1 d . . . . .
C13 C 0.35136(19) 0.1783(5) 0.39232(17) 0.0455(12) Uani 1 1 d . . . . .
C11 C 0.2726(2) 0.0632(6) 0.3871(2) 0.0626(15) Uani 1 1 d . . . . .
H11 H 0.257798 -0.007313 0.395959 0.075 Uiso 1 1 calc R U . . .
C25 C 0.0808(2) 0.9921(5) 0.4728(2) 0.0529(13) Uani 1 1 d . . . . .
H25 H 0.063169 1.015133 0.492825 0.064 Uiso 1 1 calc R U . . .
C29 C 0.1981(2) 1.2159(6) 0.4979(2) 0.0612(15) Uani 1 1 d . . . . .
C19 C 0.0935(2) 0.0537(5) 0.16030(19) 0.0527(13) Uani 1 1 d . . . . .
H19 H 0.091092 -0.029430 0.169652 0.063 Uiso 1 1 calc R U . . .
C10 C 0.2363(2) 0.1543(6) 0.35563(19) 0.0545(14) Uani 1 1 d . . . . .
C2 C 0.04945(19) 0.4204(5) 0.37892(19) 0.0476(12) Uani 1 1 d . . . . .
C1 C 0.0391(2) 0.4989(5) 0.4164(2) 0.0483(12) Uani 1 1 d . . . . .
C22 C 0.0995(2) 0.2981(5) 0.1314(2) 0.0602(15) Uani 1 1 d . . . . .
H22 H 0.100287 0.381660 0.121684 0.072 Uiso 1 1 calc R U . . .
C14 C 0.3164(2) 0.2700(5) 0.3617(2) 0.0604(15) Uani 1 1 d . . . . .
H14 H 0.331092 0.341375 0.353349 0.072 Uiso 1 1 calc R U . . .
C15 C 0.2590(2) 0.2563(6) 0.3433(2) 0.0642(16) Uani 1 1 d . . . . .
H15 H 0.235641 0.318196 0.322002 0.077 Uiso 1 1 calc R U . . .
C23 C 0.1258(3) 0.2658(5) 0.1818(2) 0.0672(16) Uani 1 1 d . . . . .
H23 H 0.146176 0.326229 0.205855 0.081 Uiso 1 1 calc R U . . .
C17 C 0.1508(2) 0.1009(6) 0.25181(19) 0.0656(16) Uani 1 1 d . . . . .
H17A H 0.137920 0.016836 0.254943 0.079 Uiso 1 1 calc R U . . .
H17B H 0.190593 0.095523 0.261658 0.079 Uiso 1 1 calc R U . . .
C30 C 0.2014(3) 1.3058(6) 0.4659(2) 0.0689(16) Uani 1 1 d . . . . .
H30 H 0.169140 1.345423 0.442726 0.083 Uiso 1 1 calc R U . . .
C4 C 0.0481(2) 0.2172(6) 0.3412(2) 0.0642(16) Uani 1 1 d . . . . .
H4 H 0.039504 0.131281 0.338776 0.077 Uiso 1 1 calc R U . . .
C28 C 0.1426(3) 1.1808(6) 0.4963(3) 0.0734(19) Uani 1 1 d . . . . .
H28A H 0.146396 1.174578 0.530586 0.088 Uiso 1 1 calc R U . . .
H28B H 0.115726 1.247054 0.479136 0.088 Uiso 1 1 calc R U . . .
C3 C 0.0388(2) 0.2920(6) 0.3755(2) 0.0590(15) Uani 1 1 d . . . . .
H3 H 0.025106 0.254913 0.396529 0.071 Uiso 1 1 calc R U . . .
C31 C 0.2468(3) 1.1618(6) 0.5319(2) 0.0703(17) Uani 1 1 d . . . . .
H31 H 0.245227 1.101385 0.554282 0.084 Uiso 1 1 calc R U . . .
C9 C 0.1747(2) 0.1416(7) 0.3388(2) 0.0674(17) Uani 1 1 d . . . . .
H9A H 0.165918 0.053406 0.341180 0.081 Uiso 1 1 calc R U . . .
H9B H 0.164240 0.190162 0.361306 0.081 Uiso 1 1 calc R U . . .
C24 C 0.0445(3) 0.2374(5) 0.0403(2) 0.0559(15) Uani 1 1 d . . . . .
C7 C 0.0698(3) 0.4731(6) 0.3472(2) 0.0698(17) Uani 1 1 d . . . . .
H7 H 0.076467 0.559836 0.348233 0.084 Uiso 1 1 calc R U . . .
C5 C 0.0696(2) 0.2675(6) 0.3110(2) 0.0629(16) Uani 1 1 d . . . . .
C26 C 0.1363(3) 0.9945(6) 0.4363(3) 0.081(2) Uani 1 1 d . . . . .
H26 H 0.163140 1.018044 0.425655 0.098 Uiso 1 1 calc R U . . .
C27 C 0.1036(3) 0.8924(6) 0.4223(2) 0.076(2) Uani 1 1 d . . . . .
H27 H 0.105093 0.830661 0.400340 0.092 Uiso 1 1 calc R U . . .
C8 C 0.0820(2) 0.1874(7) 0.2747(2) 0.0703(18) Uani 1 1 d . . . . .
H8A H 0.069547 0.101316 0.275416 0.084 Uiso 1 1 calc R U . . .
H8B H 0.061045 0.219902 0.240685 0.084 Uiso 1 1 calc R U . . .
C6 C 0.0803(3) 0.3973(7) 0.3140(2) 0.0783(19) Uani 1 1 d . . . . .
H6 H 0.094759 0.433318 0.293305 0.094 Uiso 1 1 calc R U . . .

loop_
_atom_site_aniso_label
_atom_site_aniso_U_11
_atom_site_aniso_U_22
_atom_site_aniso_U_33
_atom_site_aniso_U_23
_atom_site_aniso_U_13
_atom_site_aniso_U_12
Co2 0.0337(5) 0.0250(4) 0.0343(5) 0.0036(3) 0.0085(3) 0.0001(3)
Co1 0.0401(4) 0.0439(4) 0.0390(4) 0.0014(3) 0.0115(3) -0.0019(3)
O2 0.063(2) 0.0365(18) 0.045(2) 0.0052(16) 0.0238(17) -0.0007(16)
O5 0.053(2) 0.049(2) 0.059(2) 0.0059(18) 0.0137(17) -0.0020(18)
O1 0.069(3) 0.041(2) 0.065(2) 0.0037(18) 0.037(2) -0.0029(18)
O6 0.058(2) 0.063(2) 0.058(2) 0.026(2) 0.0105(18) 0.019(2)
O4 0.101(3) 0.052(2) 0.039(2) -0.0031(19) 0.023(2) 0.013(2)
O3 0.054(2) 0.061(3) 0.088(3) 0.035(2) 0.036(2) 0.0235(19)
N2 0.048(3) 0.051(3) 0.060(3) -0.013(2) 0.025(2) -0.014(2)
N1 0.045(2) 0.053(3) 0.051(3) -0.014(2) 0.021(2) -0.013(2)
N3 0.037(2) 0.097(4) 0.038(2) -0.016(2) 0.0065(18) 0.004(2)
C21 0.046(3) 0.035(2) 0.050(3) 0.001(2) 0.022(2) 0.010(2)
C20 0.070(4) 0.036(3) 0.034(3) 0.001(2) 0.014(2) 0.011(2)
C18 0.048(3) 0.059(3) 0.048(3) 0.000(3) 0.022(2) 0.012(3)
C12 0.043(3) 0.048(3) 0.064(4) 0.005(3) 0.013(2) 0.001(2)
C16 0.043(3) 0.045(3) 0.039(3) -0.001(2) 0.007(2) 0.003(2)
C13 0.040(3) 0.050(3) 0.034(3) 0.004(2) 0.005(2) 0.009(2)
C11 0.062(4) 0.061(4) 0.061(4) 0.004(3) 0.023(3) -0.011(3)
C25 0.051(3) 0.051(3) 0.056(3) -0.003(3) 0.023(2) -0.008(3)
C29 0.062(4) 0.056(3) 0.063(4) -0.025(3) 0.024(3) -0.023(3)
C19 0.066(4) 0.039(3) 0.043(3) 0.000(2) 0.015(2) 0.002(3)
C10 0.044(3) 0.074(4) 0.037(3) -0.007(3) 0.009(2) -0.001(3)
C2 0.035(3) 0.055(3) 0.050(3) -0.001(2) 0.016(2) 0.000(2)
C1 0.043(3) 0.040(3) 0.059(3) 0.005(3) 0.019(2) -0.003(2)
C22 0.071(4) 0.038(3) 0.073(4) -0.004(3) 0.032(3) 0.002(3)
C14 0.047(3) 0.061(4) 0.063(4) 0.017(3) 0.015(3) 0.004(3)
C15 0.041(3) 0.075(4) 0.057(4) 0.017(3) 0.003(2) 0.017(3)
C23 0.075(4) 0.053(4) 0.064(4) -0.021(3) 0.021(3) -0.012(3)
C17 0.055(3) 0.094(5) 0.038(3) -0.012(3) 0.011(2) 0.019(3)
C30 0.070(4) 0.071(4) 0.051(4) 0.004(3) 0.013(3) -0.012(3)
C4 0.047(3) 0.073(4) 0.070(4) -0.028(3) 0.023(3) -0.018(3)
C28 0.068(4) 0.067(4) 0.090(5) -0.041(4) 0.040(3) -0.033(3)
C3 0.045(3) 0.062(4) 0.079(4) -0.022(3) 0.036(3) -0.012(3)
C31 0.072(4) 0.075(4) 0.051(4) 0.009(3) 0.015(3) -0.020(3)
C9 0.048(3) 0.102(5) 0.046(3) -0.016(3) 0.015(3) -0.004(3)
C24 0.064(4) 0.052(3) 0.063(4) 0.029(3) 0.038(3) 0.033(3)
C7 0.096(5) 0.055(4) 0.072(4) 0.007(3) 0.049(4) 0.007(3)
C5 0.041(3) 0.086(5) 0.057(4) -0.025(3) 0.017(3) -0.004(3)
C26 0.104(5) 0.082(5) 0.084(5) -0.035(4) 0.064(4) -0.040(4)
C27 0.097(5) 0.075(4) 0.073(4) -0.038(4) 0.053(4) -0.033(4)
C8 0.040(3) 0.105(5) 0.056(4) -0.031(3) 0.011(2) 0.003(3)
C6 0.088(5) 0.102(6) 0.055(4) -0.010(4) 0.041(4) 0.000(4)

loop_
_atom_type_symbol
_atom_type_description
_atom_type_scat_dispersion_real
_atom_type_scat_dispersion_imag
_atom_type_scat_source
C C 0.0033 0.0016 'International Tables Vol C Tables 4.2.6.8 and 6.1.1.4'
Co Co 0.3494 0.9721 'International Tables Vol C Tables 4.2.6.8 and 6.1.1.4'
H H 0.0000 0.0000 'International Tables Vol C Tables 4.2.6.8 and 6.1.1.4'
N N 0.0061 0.0033 'International Tables Vol C Tables 4.2.6.8 and 6.1.1.4'
O O 0.0106 0.0060 'International Tables Vol C Tables 4.2.6.8 and 6.1.1.4'

loop_
_geom_angle_atom_site_label_1
_geom_angle_atom_site_label_2
_geom_angle_atom_site_label_3
_geom_angle
_geom_angle_site_symmetry_1
_geom_angle_site_symmetry_3
_geom_angle_publ_flag
O2 Co2 O2 180.00(9) 3_545 7_556 y
O2 Co2 O3 88.88(13) 3_545 4_545 y
O2 Co2 O3 91.12(13) 7_556 4_545 y
O2 Co2 O3 91.12(13) 3_545 8_556 y
O2 Co2 O3 88.88(13) 7_556 8_556 y
O6 Co2 O2 91.37(14) . 7_556 y
O6 Co2 O2 91.37(14) 5_656 3_545 y
O6 Co2 O2 88.63(14) 5_656 7_556 y
O6 Co2 O2 88.63(14) . 3_545 y
O6 Co2 O6 180.0 . 5_656 y
O6 Co2 O3 91.44(17) 5_656 8_556 y
O6 Co2 O3 91.44(17) . 4_545 y
O6 Co2 O3 88.56(17) . 8_556 y
O6 Co2 O3 88.56(17) 5_656 4_545 y
O3 Co2 O3 180.0(2) 8_556 4_545 y
O5 Co1 O4 92.26(17) 3_455 6_566 y
O5 Co1 O3 127.89(14) 3_455 6_566 y
O5 Co1 N1 113.83(17) 3_455 . y
O1 Co1 O5 106.25(16) . 3_455 y
O1 Co1 O4 155.97(16) . 6_566 y
O1 Co1 O3 97.07(14) . 6_566 y
O1 Co1 N1 97.97(16) . . y
O4 Co1 O3 59.06(14) 6_566 6_566 y
N1 Co1 O4 88.04(15) . 6_566 y
N1 Co1 O3 107.96(15) . 6_566 y
C1 O2 Co2 133.7(3) . 3_455 ?
C16 O5 Co1 99.4(3) . 3_545 ?
C1 O1 Co1 127.4(3) . . ?
C16 O6 Co2 171.5(4) . . ?
C24 O4 Co1 93.8(3) . 6_565 ?
Co2 O3 Co1 93.11(15) 4 6_565 ?
C24 O3 Co2 123.7(3) . 4 ?
C24 O3 Co1 87.2(4) . 6_565 ?
C25 N2 C28 123.5(4) . . ?
C25 N2 C26 106.7(4) . . ?
C26 N2 C28 129.7(5) . . ?
C25 N1 Co1 124.8(3) . . ?
C25 N1 C27 104.4(4) . . ?
C27 N1 Co1 130.0(4) . . ?
C17 N3 C9 109.4(5) . . ?
C17 N3 C8 109.4(4) . . ?
C9 N3 C8 110.2(4) . . ?
C20 C21 C22 119.2(5) . . ?
C20 C21 C24 118.1(5) . . ?
C22 C21 C24 122.7(5) . . ?
C21 C20 H20 119.8 . . ?
C19 C20 C21 120.5(5) . . ?
C19 C20 H20 119.8 . . ?
C19 C18 C23 118.5(5) . . ?
C19 C18 C17 119.8(5) . . ?
C23 C18 C17 121.6(5) . . ?
C13 C12 H12 120.5 . . ?
C11 C12 H12 120.5 . . ?
C11 C12 C13 119.1(5) . . ?
O5 C16 C13 120.2(4) . . ?
O6 C16 O5 120.6(5) . . ?
O6 C16 C13 119.1(5) . . ?
C12 C13 C16 119.2(4) . . ?
C14 C13 C12 119.7(5) . . ?
C14 C13 C16 121.1(5) . . ?
C12 C11 H11 118.9 . . ?
C12 C11 C10 122.2(5) . . ?
C10 C11 H11 118.9 . . ?
N2 C25 H25 124.0 . . ?
N1 C25 N2 112.0(5) . . ?
N1 C25 H25 124.0 . . ?
C30 C29 C28 120.5(6) . . ?
C30 C29 C31 118.0(6) . . ?
C31 C29 C28 121.5(6) . . ?
C20 C19 H19 119.4 . . ?
C18 C19 C20 121.3(5) . . ?
C18 C19 H19 119.4 . . ?
C11 C10 C9 120.0(5) . . ?
C15 C10 C11 117.7(5) . . ?
C15 C10 C9 122.2(5) . . ?
C3 C2 C1 120.0(4) . . ?
C3 C2 C7 118.3(5) . . ?
C7 C2 C1 121.8(5) . . ?
O2 C1 O1 125.7(5) . . ?
O2 C1 C2 118.5(4) . . ?
O1 C1 C2 115.8(4) . . ?
C21 C22 H22 119.6 . . ?
C21 C22 C23 120.7(5) . . ?
C23 C22 H22 119.6 . . ?
C13 C14 H14 120.0 . . ?
C13 C14 C15 120.0(5) . . ?
C15 C14 H14 120.0 . . ?
C10 C15 C14 121.3(5) . . ?
C10 C15 H15 119.3 . . ?
C14 C15 H15 119.3 . . ?
C18 C23 H23 120.1 . . ?
C22 C23 C18 119.7(5) . . ?
C22 C23 H23 120.1 . . ?
N3 C17 C18 114.3(5) . . ?
N3 C17 H17A 108.7 . . ?
N3 C17 H17B 108.7 . . ?
C18 C17 H17A 108.7 . . ?
C18 C17 H17B 108.7 . . ?
H17A C17 H17B 107.6 . . ?
C29 C30 H30 120.1 . . ?
C29 C30 C31 119.8(6) . 7_576 ?
C31 C30 H30 120.1 7_576 . ?
C3 C4 H4 119.5 . . ?
C5 C4 H4 119.5 . . ?
C5 C4 C3 120.9(6) . . ?
N2 C28 C29 111.6(4) . . ?
N2 C28 H28A 109.3 . . ?
N2 C28 H28B 109.3 . . ?
C29 C28 H28A 109.3 . . ?
C29 C28 H28B 109.3 . . ?
H28A C28 H28B 108.0 . . ?
C2 C3 C4 121.1(5) . . ?
C2 C3 H3 119.5 . . ?
C4 C3 H3 119.5 . . ?
C29 C31 C30 122.2(6) . 7_576 ?
C29 C31 H31 118.9 . . ?
C30 C31 H31 118.9 7_576 . ?
N3 C9 C10 112.8(4) . . ?
N3 C9 H9A 109.0 . . ?
N3 C9 H9B 109.0 . . ?
C10 C9 H9A 109.0 . . ?
C10 C9 H9B 109.0 . . ?
H9A C9 H9B 107.8 . . ?
O4 C24 O3 118.5(5) . . ?
O4 C24 C21 120.9(5) . . ?
O3 C24 C21 120.5(6) . . ?
C2 C7 H7 119.9 . . ?
C6 C7 C2 120.2(6) . . ?
C6 C7 H7 119.9 . . ?
C4 C5 C8 121.9(6) . . ?
C4 C5 C6 118.5(5) . . ?
C6 C5 C8 119.5(6) . . ?
N2 C26 H26 127.3 . . ?
C27 C26 N2 105.4(5) . . ?
C27 C26 H26 127.3 . . ?
N1 C27 H27 124.2 . . ?
C26 C27 N1 111.6(5) . . ?
C26 C27 H27 124.2 . . ?
N3 C8 C5 112.6(4) . . ?
N3 C8 H8A 109.1 . . ?
N3 C8 H8B 109.1 . . ?
C5 C8 H8A 109.1 . . ?
C5 C8 H8B 109.1 . . ?
H8A C8 H8B 107.8 . . ?
C7 C6 C5 120.9(6) . . ?
C7 C6 H6 119.5 . . ?
C5 C6 H6 119.5 . . ?

loop_
_geom_bond_atom_site_label_1
_geom_bond_atom_site_label_2
_geom_bond_distance
_geom_bond_site_symmetry_2
_geom_bond_publ_flag
Co2 O2 2.064(3) 3_545 y
Co2 O2 2.064(3) 7_556 y
Co2 O6 2.043(3) . y
Co2 O6 2.043(3) 5_656 y
Co2 O3 2.135(3) 4_545 y
Co2 O3 2.135(3) 8_556 y
Co1 O5 2.034(4) 3_455 y
Co1 O1 1.965(3) . y
Co1 O4 2.149(4) 6_566 y
Co1 O3 2.280(4) 6_566 y
Co1 N1 2.036(4) . y
O2 C1 1.243(6) . ?
O5 C16 1.255(6) . ?
O1 C1 1.267(6) . ?
O6 C16 1.250(6) . ?
O4 C24 1.259(7) . ?
O3 C24 1.285(6) . ?
N2 C25 1.327(6) . ?
N2 C28 1.489(7) . ?
N2 C26 1.381(7) . ?
N1 C25 1.324(6) . ?
N1 C27 1.352(7) . ?
N3 C17 1.457(7) . ?
N3 C9 1.469(7) . ?
N3 C8 1.470(6) . ?
C21 C20 1.373(7) . ?
C21 C22 1.373(8) . ?
C21 C24 1.487(8) . ?
C20 H20 0.9300 . ?
C20 C19 1.373(6) . ?
C18 C19 1.367(7) . ?
C18 C23 1.405(8) . ?
C18 C17 1.517(7) . ?
C12 H12 0.9300 . ?
C12 C13 1.386(7) . ?
C12 C11 1.363(7) . ?
C16 C13 1.487(7) . ?
C13 C14 1.372(7) . ?
C11 H11 0.9300 . ?
C11 C10 1.391(8) . ?
C25 H25 0.9300 . ?
C29 C30 1.365(8) . ?
C29 C28 1.503(7) . ?
C29 C31 1.369(8) . ?
C19 H19 0.9300 . ?
C10 C15 1.360(8) . ?
C10 C9 1.497(7) . ?
C2 C1 1.497(7) . ?
C2 C3 1.380(7) . ?
C2 C7 1.383(7) . ?
C22 H22 0.9300 . ?
C22 C23 1.379(8) . ?
C14 H14 0.9300 . ?
C14 C15 1.385(7) . ?
C15 H15 0.9300 . ?
C23 H23 0.9300 . ?
C17 H17A 0.9700 . ?
C17 H17B 0.9700 . ?
C30 H30 0.9300 . ?
C30 C31 1.395(8) 7_576 ?
C4 H4 0.9300 . ?
C4 C3 1.386(7) . ?
C4 C5 1.355(8) . ?
C28 H28A 0.9700 . ?
C28 H28B 0.9700 . ?
C3 H3 0.9300 . ?
C31 H31 0.9300 . ?
C9 H9A 0.9700 . ?
C9 H9B 0.9700 . ?
C7 H7 0.9300 . ?
C7 C6 1.383(8) . ?
C5 C8 1.508(7) . ?
C5 C6 1.393(9) . ?
C26 H26 0.9300 . ?
C26 C27 1.331(8) . ?
C27 H27 0.9300 . ?
C8 H8A 0.9700 . ?
C8 H8B 0.9700 . ?
C6 H6 0.9300 . ?

loop_
_geom_torsion_atom_site_label_1
_geom_torsion_atom_site_label_2
_geom_torsion_atom_site_label_3
_geom_torsion_atom_site_label_4
_geom_torsion
_geom_torsion_site_symmetry_1
_geom_torsion_site_symmetry_2
_geom_torsion_site_symmetry_3
_geom_torsion_site_symmetry_4
_geom_torsion_publ_flag
Co2 O2 C1 O1 15.6(8) 3_455 . . . ?
Co2 O2 C1 C2 -164.6(3) 3_455 . . . ?
Co2 O3 C24 O4 80.4(6) 4 . . . ?
Co2 O3 C24 C21 -104.3(5) 4 . . . ?
Co1 O5 C16 O6 -3.1(6) 3_545 . . . ?
Co1 O5 C16 C13 176.7(4) 3_545 . . . ?
Co1 O1 C1 O2 -10.2(8) . . . . ?
Co1 O1 C1 C2 170.1(3) . . . . ?
Co1 O4 C24 O3 12.2(5) 6_565 . . . ?
Co1 O4 C24 C21 -163.0(4) 6_565 . . . ?
Co1 O3 C24 O4 -11.5(5) 6_565 . . . ?
Co1 O3 C24 C21 163.8(4) 6_565 . . . ?
Co1 N1 C25 N2 170.5(4) . . . . ?
Co1 N1 C27 C26 -170.7(5) . . . . ?
O5 C16 C13 C12 177.5(5) . . . . ?
O5 C16 C13 C14 -4.9(8) . . . . ?
O6 C16 C13 C12 -2.7(7) . . . . ?
O6 C16 C13 C14 174.9(5) . . . . ?
N2 C26 C27 N1 1.7(9) . . . . ?
C21 C20 C19 C18 0.0(8) . . . . ?
C21 C22 C23 C18 -4.0(9) . . . . ?
C20 C21 C22 C23 2.8(8) . . . . ?
C20 C21 C24 O4 9.4(7) . . . . ?
C20 C21 C24 O3 -165.8(4) . . . . ?
C12 C13 C14 C15 -1.4(9) . . . . ?
C12 C11 C10 C15 0.0(9) . . . . ?
C12 C11 C10 C9 -176.7(5) . . . . ?
C16 C13 C14 C15 -178.9(5) . . . . ?
C13 C12 C11 C10 -0.1(8) . . . . ?
C13 C14 C15 C10 1.3(9) . . . . ?
C11 C12 C13 C16 178.4(5) . . . . ?
C11 C12 C13 C14 0.8(8) . . . . ?
C11 C10 C15 C14 -0.6(9) . . . . ?
C11 C10 C9 N3 -143.8(6) . . . . ?
C25 N2 C28 C29 164.4(6) . . . . ?
C25 N2 C26 C27 -1.4(8) . . . . ?
C25 N1 C27 C26 -1.4(8) . . . . ?
C19 C18 C23 C22 3.2(8) . . . . ?
C19 C18 C17 N3 -135.4(5) . . . . ?
C2 C7 C6 C5 1.3(10) . . . . ?
C1 C2 C3 C4 -179.9(5) . . . . ?
C1 C2 C7 C6 178.2(5) . . . . ?
C22 C21 C20 C19 -0.8(7) . . . . ?
C22 C21 C24 O4 -169.6(5) . . . . ?
C22 C21 C24 O3 15.2(7) . . . . ?
C15 C10 C9 N3 39.5(8) . . . . ?
C23 C18 C19 C20 -1.3(8) . . . . ?
C23 C18 C17 N3 49.2(7) . . . . ?
C17 N3 C9 C10 67.4(6) . . . . ?
C17 N3 C8 C5 176.8(6) . . . . ?
C17 C18 C19 C20 -176.8(5) . . . . ?
C17 C18 C23 C22 178.7(5) . . . . ?
C30 C29 C28 N2 102.9(7) . . . . ?
C30 C29 C31 C30 -1.1(10) . . . 7_576 ?
C4 C5 C8 N3 -117.0(7) . . . . ?
C4 C5 C6 C7 0.6(10) . . . . ?
C28 N2 C25 N1 177.1(5) . . . . ?
C28 N2 C26 C27 -177.6(6) . . . . ?
C28 C29 C30 C31 179.4(5) . . . 7_576 ?
C28 C29 C31 C30 -179.4(5) . . . 7_576 ?
C3 C2 C1 O2 13.8(7) . . . . ?
C3 C2 C1 O1 -166.4(5) . . . . ?
C3 C2 C7 C6 -1.6(9) . . . . ?
C3 C4 C5 C8 177.8(5) . . . . ?
C3 C4 C5 C6 -2.2(9) . . . . ?
C31 C29 C30 C31 1.0(10) . . . 7_576 ?
C31 C29 C28 N2 -78.8(7) . . . . ?
C9 N3 C17 C18 -176.4(5) . . . . ?
C9 N3 C8 C5 56.5(7) . . . . ?
C9 C10 C15 C14 176.1(5) . . . . ?
C24 C21 C20 C19 -179.8(5) . . . . ?
C24 C21 C22 C23 -178.2(5) . . . . ?
C7 C2 C1 O2 -166.0(5) . . . . ?
C7 C2 C1 O1 13.8(8) . . . . ?
C7 C2 C3 C4 -0.1(8) . . . . ?
C5 C4 C3 C2 2.0(9) . . . . ?
C26 N2 C25 N1 0.6(7) . . . . ?
C26 N2 C28 C29 -19.9(10) . . . . ?
C27 N1 C25 N2 0.5(7) . . . . ?
C8 N3 C17 C18 62.7(7) . . . . ?
C8 N3 C9 C10 -172.2(5) . . . . ?
C8 C5 C6 C7 -179.5(6) . . . . ?
C6 C5 C8 N3 63.1(8) . . . . ?

loop_
_platon_squeeze_void_nr
_platon_squeeze_void_average_x
_platon_squeeze_void_average_y
_platon_squeeze_void_average_z
_platon_squeeze_void_volume
_platon_squeeze_void_count_electrons
_platon_squeeze_void_content
1 0.000 0.679 0.203 2708 539 '12 DMF,32 H2O'
